data_4083974
loop_
_publ_author_name
'Henning, Jens'
'Eichele, Klaus'
'Fink, Reinhold F.'
'Wesemann, Lars'

_publ_section_title
;
 Structural and Spectroscopic Characterization of Tin--Tin Double Bonds in
 Cyclic Distannenes
;
_journal_issue 14
_journal_name_full Organometallics
_journal_page_first 3904
_journal_paper_doi 10.1021/om500645b
_journal_volume 33
_journal_year 2014
_chemical_formula_moiety 'C63 H62 Cl O Sn2, C18 H36 K N2 O6'
_chemical_formula_sum 'C81 H98 Cl K N2 O7 Sn2'
_chemical_formula_weight 1523.54
_chemical_name_common 'LjMesCl- K+(Cryptant)'
_chemical_name_systematic
; 
 ? 
;
_space_group_crystal_system monoclinic
_space_group_IT_number 14
_space_group_name_Hall '-P 2ybc'
_space_group_name_H-M_alt 'P 1 21/c 1'
_symmetry_space_group_name_Hall '-P 2ybc'
_symmetry_space_group_name_H-M 'P 1 21/c 1'
_atom_sites_solution_hydrogens geom
_atom_sites_solution_primary direct
_atom_sites_solution_secondary difmap
_audit_creation_method SHELXL-97
_cell_angle_alpha 90.00
_cell_angle_beta 99.839(4)
_cell_angle_gamma 90.00
_cell_formula_units_Z 4
_cell_length_a 17.205(2)
_cell_length_b 16.711(2)
_cell_length_c 26.749(3)
_cell_measurement_reflns_used 9741
_cell_measurement_temperature 100(2)
_cell_measurement_theta_max 27.3417
_cell_measurement_theta_min 2.4029
_cell_volume 7577.6(15)
_computing_cell_refinement 'Bruker SAINT'
_computing_data_collection 'Bruker APEX2'
_computing_data_reduction 'Bruker SAINT'
_computing_molecular_graphics 'Bruker SHELXTL'
_computing_publication_material 'Bruker SHELXTL'
_computing_structure_refinement 'SHELXL-97 (Sheldrick, 2008)'
_computing_structure_solution 'SHELXS-97 (Sheldrick, 2008)'
_diffrn_ambient_temperature 100(2)
_diffrn_measured_fraction_theta_full 0.996
_diffrn_measured_fraction_theta_max 0.996
_diffrn_measurement_device_type 'Bruker APEX-II CCD Duo'
_diffrn_measurement_method '\f and \w scans'
_diffrn_radiation_monochromator 'Bruker Triump'
_diffrn_radiation_source microsource
_diffrn_radiation_type MoK\a
_diffrn_radiation_wavelength 0.71073
_diffrn_reflns_av_R_equivalents 0.0486
_diffrn_reflns_av_sigmaI/netI 0.0463
_diffrn_reflns_limit_h_max 21
_diffrn_reflns_limit_h_min -22
_diffrn_reflns_limit_k_max 21
_diffrn_reflns_limit_k_min -21
_diffrn_reflns_limit_l_max 34
_diffrn_reflns_limit_l_min -34
_diffrn_reflns_number 84338
_diffrn_reflns_theta_full 27.51
_diffrn_reflns_theta_max 27.51
_diffrn_reflns_theta_min 1.55
_exptl_absorpt_coefficient_mu 0.803
_exptl_absorpt_correction_T_max 0.95
_exptl_absorpt_correction_T_min 0.90
_exptl_absorpt_correction_type numerical
_exptl_absorpt_process_details 'SADABS V2008/1 (Bruker AXS Inc.)'
_exptl_crystal_colour red-orange
_exptl_crystal_density_diffrn 1.335
_exptl_crystal_density_method 'not measured'
_exptl_crystal_description block
_exptl_crystal_F_000 3160
_exptl_crystal_size_max 0.11
_exptl_crystal_size_mid 0.08
_exptl_crystal_size_min 0.07
_refine_diff_density_max 0.479
_refine_diff_density_min -0.503
_refine_diff_density_rms 0.079
_refine_ls_extinction_method none
_refine_ls_goodness_of_fit_ref 1.004
_refine_ls_hydrogen_treatment constr
_refine_ls_matrix_type full
_refine_ls_number_parameters 861
_refine_ls_number_reflns 17347
_refine_ls_number_restraints 0
_refine_ls_restrained_S_all 1.004
_refine_ls_R_factor_all 0.0507
_refine_ls_R_factor_gt 0.0326
_refine_ls_shift/su_max 0.001
_refine_ls_shift/su_mean 0.000
_refine_ls_structure_factor_coef Fsqd
_refine_ls_weighting_details 'calc w=1/[\s^2^(Fo^2^)+(0.0237P)^2^+5.1681P] where P=(Fo^2^+2Fc^2^)/3'
_refine_ls_weighting_scheme calc
_refine_ls_wR_factor_gt 0.0612
_refine_ls_wR_factor_ref 0.0666
_reflns_number_gt 13775
_reflns_number_total 17347
_reflns_threshold_expression >2sigma(I)
_cod_data_source_file om500645b_si_002.cif
_cod_data_source_block stannylstannide7
_cod_depositor_comments 'Adding full bibliography for 4083969--4083976.cif.'
_cod_original_cell_volume 7577.5(16)
_cod_database_code 4083974

loop_
_symmetry_equiv_pos_as_xyz
'x, y, z'
'-x, y+1/2, -z+1/2'
'-x, -y, -z'
'x, -y-1/2, z-1/2'

loop_
_atom_site_label
_atom_site_type_symbol
_atom_site_fract_x
_atom_site_fract_y
_atom_site_fract_z
_atom_site_U_iso_or_equiv
_atom_site_adp_type
_atom_site_occupancy
_atom_site_symmetry_multiplicity
_atom_site_calc_flag
_atom_site_refinement_flags
Sn1 Sn 0.682763(9) 0.213391(8) 0.316961(5) 0.01245(4) Uani 1 1 d .
Sn2 Sn 0.772859(9) 0.192468(9) 0.427690(5) 0.01288(4) Uani 1 1 d .
K1 K 0.24781(3) 0.20988(3) 0.561650(19) 0.01818(11) Uani 1 1 d .
Cl1 Cl 0.61224(4) 0.31959(3) 0.26232(2) 0.02465(13) Uani 1 1 d .
O1 O 0.18949(11) 0.35106(10) 0.51973(7) 0.0297(4) Uani 1 1 d .
O2 O 0.26322(10) 0.25277(10) 0.45677(7) 0.0283(4) Uani 1 1 d .
O3 O 0.41023(10) 0.19716(10) 0.59027(6) 0.0266(4) Uani 1 1 d .
O4 O 0.32312(10) 0.28495(10) 0.65289(6) 0.0240(4) Uani 1 1 d .
O5 O 0.10569(10) 0.15186(9) 0.59380(6) 0.0193(4) Uani 1 1 d .
O6 O 0.19692(10) 0.05585(9) 0.54105(6) 0.0199(4) Uani 1 1 d .
O13 O 0.83651(9) 0.12178(9) 0.33300(5) 0.0150(3) Uani 1 1 d .
N100 N 0.15322(12) 0.31713(12) 0.62252(8) 0.0225(5) Uani 1 1 d .
N101 N 0.33919(12) 0.10575(12) 0.49939(7) 0.0212(4) Uani 1 1 d .
C1 C 0.76471(14) 0.19158(13) 0.26354(8) 0.0163(5) Uani 1 1 d .
C2 C 0.76265(15) 0.22611(14) 0.21574(9) 0.0224(5) Uani 1 1 d .
H2 H 0.7166 0.2535 0.1998 0.027 Uiso 1 1 calc R
C3 C 0.82744(16) 0.22060(16) 0.19140(9) 0.0279(6) Uani 1 1 d .
H3 H 0.8246 0.2426 0.1584 0.033 Uiso 1 1 calc R
C4 C 0.89669(16) 0.18330(15) 0.21467(9) 0.0266(6) Uani 1 1 d .
H4 H 0.9408 0.1811 0.1976 0.032 Uiso 1 1 calc R
C5 C 0.90196(15) 0.14924(14) 0.26265(9) 0.0206(5) Uani 1 1 d .
C6 C 0.97610(15) 0.11006(15) 0.29330(9) 0.0227(5) Uani 1 1 d .
C7 C 0.97783(14) 0.13391(13) 0.34882(9) 0.0189(5) Uani 1 1 d .
C8 C 1.04587(15) 0.14870(14) 0.38413(9) 0.0232(6) Uani 1 1 d .
H8 H 1.0963 0.1419 0.3747 0.028 Uiso 1 1 calc R
C9 C 1.04033(15) 0.17330(14) 0.43285(9) 0.0225(5) Uani 1 1 d .
H9 H 1.0869 0.1806 0.4572 0.027 Uiso 1 1 calc R
C10 C 0.96683(14) 0.18741(13) 0.44638(9) 0.0192(5) Uani 1 1 d .
H10 H 0.9643 0.2072 0.4794 0.023 Uiso 1 1 calc R
C11 C 0.89639(14) 0.17307(12) 0.41238(8) 0.0150(5) Uani 1 1 d .
C12 C 0.90617(14) 0.14247(13) 0.36584(8) 0.0151(5) Uani 1 1 d .
C14 C 0.83420(14) 0.15382(13) 0.28431(8) 0.0160(5) Uani 1 1 d .
C15 C 0.96924(16) 0.01811(15) 0.28900(10) 0.0291(6) Uani 1 1 d .
H15A H 1.0147 -0.0067 0.3105 0.044 Uiso 1 1 calc R
H15B H 0.9681 0.0020 0.2536 0.044 Uiso 1 1 calc R
H15C H 0.9206 0.0006 0.3001 0.044 Uiso 1 1 calc R
C16 C 1.05136(16) 0.13694(18) 0.27425(10) 0.0335(7) Uani 1 1 d .
H16A H 1.0976 0.1137 0.2958 0.050 Uiso 1 1 calc R
H16B H 1.0551 0.1954 0.2755 0.050 Uiso 1 1 calc R
H16C H 1.0494 0.1188 0.2392 0.050 Uiso 1 1 calc R
C17 C 0.57904(13) 0.13033(12) 0.29885(8) 0.0132(5) Uani 1 1 d .
C18 C 0.50888(14) 0.14794(13) 0.31791(8) 0.0146(5) Uani 1 1 d .
C19 C 0.44298(14) 0.09830(13) 0.30669(8) 0.0179(5) Uani 1 1 d .
H19 H 0.3968 0.1110 0.3201 0.021 Uiso 1 1 calc R
C20 C 0.44334(14) 0.03081(14) 0.27646(9) 0.0193(5) Uani 1 1 d .
H20 H 0.3981 -0.0026 0.2692 0.023 Uiso 1 1 calc R
C21 C 0.51088(14) 0.01341(13) 0.25729(9) 0.0186(5) Uani 1 1 d .
H21 H 0.5117 -0.0323 0.2363 0.022 Uiso 1 1 calc R
C22 C 0.57851(14) 0.06167(13) 0.26807(8) 0.0149(5) Uani 1 1 d .
C23 C 0.50180(13) 0.21804(13) 0.35203(8) 0.0145(5) Uani 1 1 d .
C24 C 0.53117(13) 0.21120(13) 0.40411(8) 0.0165(5) Uani 1 1 d .
C25 C 0.52545(15) 0.27651(14) 0.43573(9) 0.0232(5) Uani 1 1 d .
H25 H 0.5462 0.2722 0.4709 0.028 Uiso 1 1 calc R
C26 C 0.49012(15) 0.34783(15) 0.41708(10) 0.0259(6) Uani 1 1 d .
C27 C 0.45687(15) 0.35172(14) 0.36598(10) 0.0243(6) Uani 1 1 d .
H27 H 0.4306 0.3993 0.3531 0.029 Uiso 1 1 calc R
C28 C 0.46116(14) 0.28765(14) 0.33326(9) 0.0193(5) Uani 1 1 d .
C29 C 0.56353(14) 0.13227(14) 0.42633(9) 0.0208(5) Uani 1 1 d .
H29A H 0.5871 0.1399 0.4620 0.031 Uiso 1 1 calc R
H29B H 0.6038 0.1127 0.4075 0.031 Uiso 1 1 calc R
H29C H 0.5206 0.0931 0.4239 0.031 Uiso 1 1 calc R
C30 C 0.48699(18) 0.41894(16) 0.45171(11) 0.0398(7) Uani 1 1 d .
H30A H 0.4447 0.4552 0.4365 0.060 Uiso 1 1 calc R
H30B H 0.5375 0.4474 0.4563 0.060 Uiso 1 1 calc R
H30C H 0.4767 0.4004 0.4847 0.060 Uiso 1 1 calc R
C31 C 0.41970(16) 0.29359(15) 0.27907(10) 0.0277(6) Uani 1 1 d .
H31A H 0.3943 0.3461 0.2734 0.041 Uiso 1 1 calc R
H31B H 0.3796 0.2515 0.2723 0.041 Uiso 1 1 calc R
H31C H 0.4581 0.2871 0.2562 0.041 Uiso 1 1 calc R
C32 C 0.64816(14) 0.03399(13) 0.24569(8) 0.0154(5) Uani 1 1 d .
C33 C 0.65486(15) 0.05640(15) 0.19592(9) 0.0227(5) Uani 1 1 d .
C34 C 0.71667(16) 0.02607(18) 0.17429(10) 0.0343(7) Uani 1 1 d .
H34 H 0.7216 0.0423 0.1409 0.041 Uiso 1 1 calc R
C35 C 0.77129(17) -0.02710(19) 0.19987(10) 0.0364(7) Uani 1 1 d .
C36 C 0.76336(16) -0.04908(15) 0.24846(10) 0.0299(6) Uani 1 1 d .
H36 H 0.8002 -0.0857 0.2664 0.036 Uiso 1 1 calc R
C37 C 0.70303(15) -0.01942(13) 0.27214(9) 0.0207(5) Uani 1 1 d .
C38 C 0.59602(17) 0.11337(18) 0.16675(10) 0.0340(7) Uani 1 1 d .
H38A H 0.6153 0.1315 0.1363 0.051 Uiso 1 1 calc R
H38B H 0.5892 0.1596 0.1881 0.051 Uiso 1 1 calc R
H38C H 0.5453 0.0861 0.1569 0.051 Uiso 1 1 calc R
C39 C 0.8384(2) -0.0576(3) 0.17480(12) 0.0675(13) Uani 1 1 d .
H39A H 0.8628 -0.1041 0.1935 0.101 Uiso 1 1 calc R
H39B H 0.8778 -0.0152 0.1751 0.101 Uiso 1 1 calc R
H39C H 0.8177 -0.0730 0.1397 0.101 Uiso 1 1 calc R
C40 C 0.69716(16) -0.04441(16) 0.32532(10) 0.0306(6) Uani 1 1 d .
H40A H 0.7277 -0.0935 0.3339 0.046 Uiso 1 1 calc R
H40B H 0.6418 -0.0542 0.3278 0.046 Uiso 1 1 calc R
H40C H 0.7182 -0.0018 0.3490 0.046 Uiso 1 1 calc R
C41 C 0.81900(13) 0.30381(12) 0.47069(8) 0.0139(5) Uani 1 1 d .
C42 C 0.82652(13) 0.29765(13) 0.52398(8) 0.0142(5) Uani 1 1 d .
C43 C 0.87290(14) 0.35208(13) 0.55594(9) 0.0189(5) Uani 1 1 d .
H43 H 0.8766 0.3475 0.5917 0.023 Uiso 1 1 calc R
C44 C 0.91343(15) 0.41250(14) 0.53604(9) 0.0210(5) Uani 1 1 d .
H44 H 0.9466 0.4479 0.5579 0.025 Uiso 1 1 calc R
C45 C 0.90484(14) 0.42060(13) 0.48373(9) 0.0201(5) Uani 1 1 d .
H45 H 0.9320 0.4624 0.4699 0.024 Uiso 1 1 calc R
C46 C 0.85707(14) 0.36858(13) 0.45104(8) 0.0155(5) Uani 1 1 d .
C47 C 0.78101(13) 0.23740(13) 0.54930(8) 0.0140(5) Uani 1 1 d .
C48 C 0.70421(14) 0.25759(13) 0.55656(8) 0.0159(5) Uani 1 1 d .
C49 C 0.66202(14) 0.20418(13) 0.58168(8) 0.0173(5) Uani 1 1 d .
H49 H 0.6097 0.2174 0.5856 0.021 Uiso 1 1 calc R
C50 C 0.69429(14) 0.13191(14) 0.60125(8) 0.0175(5) Uani 1 1 d .
C51 C 0.77104(13) 0.11442(13) 0.59535(8) 0.0155(5) Uani 1 1 d .
H51 H 0.7944 0.0660 0.6091 0.019 Uiso 1 1 calc R
C52 C 0.81510(13) 0.16569(13) 0.56984(8) 0.0149(5) Uani 1 1 d .
C53 C 0.66960(15) 0.33770(14) 0.53863(9) 0.0210(5) Uani 1 1 d .
H53A H 0.6165 0.3426 0.5470 0.032 Uiso 1 1 calc R
H53B H 0.6666 0.3419 0.5018 0.032 Uiso 1 1 calc R
H53C H 0.7032 0.3806 0.5554 0.032 Uiso 1 1 calc R
C54 C 0.64822(15) 0.07397(15) 0.62841(9) 0.0227(5) Uani 1 1 d .
H54A H 0.6834 0.0315 0.6442 0.034 Uiso 1 1 calc R
H54B H 0.6054 0.0503 0.6040 0.034 Uiso 1 1 calc R
H54C H 0.6260 0.1025 0.6547 0.034 Uiso 1 1 calc R
C55 C 0.89846(14) 0.14293(14) 0.56546(9) 0.0203(5) Uani 1 1 d .
H55A H 0.9155 0.0979 0.5882 0.030 Uiso 1 1 calc R
H55B H 0.9334 0.1887 0.5749 0.030 Uiso 1 1 calc R
H55C H 0.9006 0.1273 0.5304 0.030 Uiso 1 1 calc R
C56 C 0.84449(14) 0.38786(13) 0.39564(8) 0.0165(5) Uani 1 1 d .
C57 C 0.76882(14) 0.41415(13) 0.37186(9) 0.0183(5) Uani 1 1 d .
C58 C 0.75730(15) 0.43627(14) 0.32111(9) 0.0239(6) Uani 1 1 d .
H58 H 0.7069 0.4553 0.3055 0.029 Uiso 1 1 calc R
C59 C 0.81740(16) 0.43141(14) 0.29235(9) 0.0248(6) Uani 1 1 d .
C60 C 0.89126(16) 0.40741(14) 0.31632(9) 0.0240(6) Uani 1 1 d .
H60 H 0.9330 0.4048 0.2973 0.029 Uiso 1 1 calc R
C61 C 0.90632(14) 0.38691(13) 0.36771(9) 0.0189(5) Uani 1 1 d .
C62 C 0.70018(15) 0.42141(15) 0.40025(10) 0.0247(6) Uani 1 1 d .
H62A H 0.6577 0.4522 0.3798 0.037 Uiso 1 1 calc R
H62B H 0.7176 0.4488 0.4326 0.037 Uiso 1 1 calc R
H62C H 0.6807 0.3679 0.4067 0.037 Uiso 1 1 calc R
C63 C 0.80153(18) 0.45120(18) 0.23639(9) 0.0364(7) Uani 1 1 d .
H63A H 0.8517 0.4572 0.2241 0.055 Uiso 1 1 calc R
H63B H 0.7717 0.5013 0.2310 0.055 Uiso 1 1 calc R
H63C H 0.7709 0.4079 0.2177 0.055 Uiso 1 1 calc R
C64 C 0.98986(15) 0.36509(15) 0.39087(9) 0.0239(6) Uani 1 1 d .
H64A H 1.0091 0.3231 0.3705 0.036 Uiso 1 1 calc R
H64B H 0.9911 0.3456 0.4256 0.036 Uiso 1 1 calc R
H64C H 1.0237 0.4124 0.3916 0.036 Uiso 1 1 calc R
C100 C 0.13176(16) 0.38891(14) 0.59116(10) 0.0283(6) Uani 1 1 d .
H10A H 0.1753 0.4283 0.5978 0.034 Uiso 1 1 calc R
H10B H 0.0842 0.4137 0.6007 0.034 Uiso 1 1 calc R
C101 C 0.11579(16) 0.36877(15) 0.53531(10) 0.0281(6) Uani 1 1 d .
H10S H 0.0802 0.3220 0.5292 0.034 Uiso 1 1 calc R
H10T H 0.0901 0.4146 0.5156 0.034 Uiso 1 1 calc R
C102 C 0.18840(17) 0.36740(17) 0.46743(10) 0.0351(7) Uani 1 1 d .
H10C H 0.1831 0.4257 0.4611 0.042 Uiso 1 1 calc R
H10D H 0.1431 0.3401 0.4465 0.042 Uiso 1 1 calc R
C103 C 0.26396(17) 0.33759(16) 0.45384(11) 0.0349(7) Uani 1 1 d .
H10E H 0.2686 0.3548 0.4191 0.042 Uiso 1 1 calc R
H10F H 0.3094 0.3594 0.4777 0.042 Uiso 1 1 calc R
C104 C 0.32896(17) 0.21832(16) 0.43833(11) 0.0344(7) Uani 1 1 d .
H10G H 0.3789 0.2402 0.4573 0.041 Uiso 1 1 calc R
H10H H 0.3261 0.2311 0.4019 0.041 Uiso 1 1 calc R
C105 C 0.32627(17) 0.12928(16) 0.44557(9) 0.0298(6) Uani 1 1 d .
H10I H 0.2743 0.1090 0.4288 0.036 Uiso 1 1 calc R
H10J H 0.3671 0.1039 0.4289 0.036 Uiso 1 1 calc R
C106 C 0.42391(15) 0.11118(16) 0.52114(10) 0.0274(6) Uani 1 1 d .
H10K H 0.4472 0.1571 0.5055 0.033 Uiso 1 1 calc R
H10L H 0.4507 0.0620 0.5123 0.033 Uiso 1 1 calc R
C107 C 0.43920(16) 0.12119(16) 0.57747(10) 0.0300(6) Uani 1 1 d .
H10M H 0.4125 0.0780 0.5934 0.036 Uiso 1 1 calc R
H10N H 0.4965 0.1176 0.5904 0.036 Uiso 1 1 calc R
C108 C 0.44105(15) 0.21964(16) 0.64123(9) 0.0266(6) Uani 1 1 d .
H10O H 0.4991 0.2250 0.6456 0.032 Uiso 1 1 calc R
H10P H 0.4285 0.1780 0.6649 0.032 Uiso 1 1 calc R
C109 C 0.40502(15) 0.29768(15) 0.65243(10) 0.0271(6) Uani 1 1 d .
H10Q H 0.4312 0.3182 0.6858 0.032 Uiso 1 1 calc R
H10R H 0.4118 0.3376 0.6262 0.032 Uiso 1 1 calc R
C110 C 0.28676(15) 0.35633(15) 0.66720(10) 0.0280(6) Uani 1 1 d .
H11A H 0.2885 0.3985 0.6414 0.034 Uiso 1 1 calc R
H11B H 0.3154 0.3760 0.7002 0.034 Uiso 1 1 calc R
C111 C 0.20234(15) 0.33783(16) 0.67136(10) 0.0275(6) Uani 1 1 d .
H11C H 0.2015 0.2926 0.6952 0.033 Uiso 1 1 calc R
H11D H 0.1791 0.3849 0.6858 0.033 Uiso 1 1 calc R
C112 C 0.08077(14) 0.27575(14) 0.63101(10) 0.0234(6) Uani 1 1 d .
H11E H 0.0390 0.2842 0.6011 0.028 Uiso 1 1 calc R
H11F H 0.0625 0.2998 0.6608 0.028 Uiso 1 1 calc R
C113 C 0.09251(15) 0.18700(14) 0.63985(9) 0.0219(5) Uani 1 1 d .
H11G H 0.1384 0.1773 0.6670 0.026 Uiso 1 1 calc R
H11H H 0.0452 0.1632 0.6504 0.026 Uiso 1 1 calc R
C114 C 0.10047(14) 0.06642(13) 0.59423(9) 0.0191(5) Uani 1 1 d .
H11I H 0.0470 0.0498 0.5990 0.023 Uiso 1 1 calc R
H11J H 0.1392 0.0444 0.6225 0.023 Uiso 1 1 calc R
C115 C 0.11731(14) 0.03551(14) 0.54469(9) 0.0194(5) Uani 1 1 d .
H11O H 0.1103 -0.0233 0.5430 0.023 Uiso 1 1 calc R
H11P H 0.0805 0.0599 0.5163 0.023 Uiso 1 1 calc R
C116 C 0.22236(15) 0.01638(14) 0.49938(9) 0.0205(5) Uani 1 1 d .
H11M H 0.1969 0.0410 0.4671 0.025 Uiso 1 1 calc R
H11N H 0.2072 -0.0408 0.4989 0.025 Uiso 1 1 calc R
C117 C 0.31068(15) 0.02398(14) 0.50503(9) 0.0214(5) Uani 1 1 d .
H11K H 0.3347 0.0037 0.5389 0.026 Uiso 1 1 calc R
H11L H 0.3292 -0.0106 0.4794 0.026 Uiso 1 1 calc R

loop_
_atom_site_aniso_label
_atom_site_aniso_U_11
_atom_site_aniso_U_22
_atom_site_aniso_U_33
_atom_site_aniso_U_23
_atom_site_aniso_U_13
_atom_site_aniso_U_12
Sn1 0.01317(9) 0.01257(7) 0.01174(8) 0.00031(6) 0.00247(6) -0.00046(6)
Sn2 0.01476(9) 0.01383(7) 0.01000(7) 0.00009(6) 0.00195(6) -0.00222(6)
K1 0.0159(3) 0.0170(2) 0.0212(3) -0.0010(2) 0.0021(2) -0.0001(2)
Cl1 0.0237(3) 0.0191(3) 0.0302(3) 0.0063(2) 0.0018(3) 0.0018(2)
O1 0.0256(11) 0.0292(10) 0.0349(11) 0.0072(8) 0.0068(9) 0.0100(8)
O2 0.0245(10) 0.0282(10) 0.0350(11) 0.0098(8) 0.0128(8) 0.0056(8)
O3 0.0195(10) 0.0318(10) 0.0267(10) -0.0050(8) -0.0011(8) 0.0042(8)
O4 0.0163(9) 0.0241(9) 0.0312(10) -0.0084(7) 0.0024(8) -0.0025(7)
O5 0.0240(10) 0.0151(8) 0.0204(9) -0.0006(6) 0.0084(7) -0.0007(7)
O6 0.0200(10) 0.0198(8) 0.0213(9) -0.0046(7) 0.0077(7) -0.0023(7)
O13 0.0153(9) 0.0198(8) 0.0103(8) 0.0030(6) 0.0034(6) -0.0011(7)
N100 0.0196(12) 0.0204(10) 0.0267(11) -0.0070(9) 0.0015(9) 0.0001(9)
N101 0.0232(12) 0.0228(11) 0.0188(10) 0.0008(8) 0.0070(9) 0.0021(9)
C1 0.0196(13) 0.0164(11) 0.0148(11) 0.0005(9) 0.0079(10) -0.0011(9)
C2 0.0242(14) 0.0258(13) 0.0170(12) 0.0063(10) 0.0034(11) 0.0049(11)
C3 0.0340(16) 0.0361(15) 0.0153(13) 0.0118(11) 0.0097(12) 0.0066(12)
C4 0.0270(15) 0.0367(15) 0.0201(13) 0.0060(11) 0.0156(11) 0.0056(12)
C5 0.0228(14) 0.0225(12) 0.0177(12) 0.0026(9) 0.0071(11) 0.0035(10)
C6 0.0205(14) 0.0309(14) 0.0191(12) 0.0063(10) 0.0101(11) 0.0064(11)
C7 0.0199(14) 0.0171(11) 0.0206(12) 0.0061(9) 0.0057(10) 0.0033(10)
C8 0.0156(14) 0.0248(13) 0.0301(14) 0.0102(11) 0.0064(11) 0.0047(10)
C9 0.0175(14) 0.0215(12) 0.0260(14) 0.0070(10) -0.0029(11) 0.0000(10)
C10 0.0239(14) 0.0168(11) 0.0159(12) 0.0032(9) 0.0007(10) -0.0003(10)
C11 0.0177(13) 0.0113(10) 0.0161(11) 0.0046(8) 0.0034(10) 0.0002(9)
C12 0.0161(13) 0.0132(11) 0.0156(12) 0.0055(9) 0.0017(10) 0.0000(9)
C14 0.0213(13) 0.0170(11) 0.0109(11) 0.0015(9) 0.0064(10) 0.0009(10)
C15 0.0318(16) 0.0321(15) 0.0249(14) -0.0003(11) 0.0095(12) 0.0128(12)
C16 0.0242(16) 0.0492(18) 0.0301(15) 0.0106(13) 0.0136(12) 0.0076(13)
C17 0.0156(12) 0.0131(10) 0.0105(10) 0.0037(8) 0.0013(9) -0.0002(9)
C18 0.0165(13) 0.0136(11) 0.0137(11) 0.0043(8) 0.0024(9) 0.0016(9)
C19 0.0165(13) 0.0195(12) 0.0182(12) 0.0016(9) 0.0048(10) -0.0011(10)
C20 0.0174(13) 0.0188(12) 0.0207(12) 0.0001(9) -0.0001(10) -0.0054(10)
C21 0.0230(14) 0.0147(11) 0.0176(12) -0.0026(9) 0.0022(10) -0.0009(10)
C22 0.0178(13) 0.0147(11) 0.0113(11) 0.0039(8) 0.0002(9) 0.0024(9)
C23 0.0120(12) 0.0150(11) 0.0177(11) 0.0005(9) 0.0063(9) -0.0015(9)
C24 0.0116(12) 0.0197(11) 0.0189(12) -0.0006(9) 0.0051(10) -0.0022(9)
C25 0.0215(14) 0.0278(13) 0.0214(13) -0.0051(10) 0.0064(11) -0.0038(11)
C26 0.0236(15) 0.0222(13) 0.0345(15) -0.0098(11) 0.0123(12) -0.0046(11)
C27 0.0217(14) 0.0145(12) 0.0383(16) 0.0003(10) 0.0093(12) 0.0015(10)
C28 0.0156(13) 0.0188(12) 0.0240(13) 0.0029(10) 0.0046(10) -0.0013(10)
C29 0.0179(14) 0.0263(13) 0.0182(12) 0.0037(10) 0.0029(10) 0.0016(10)
C30 0.0430(19) 0.0276(15) 0.0500(19) -0.0197(13) 0.0116(15) 0.0009(13)
C31 0.0275(15) 0.0237(13) 0.0294(14) 0.0065(11) -0.0019(12) 0.0035(11)
C32 0.0156(13) 0.0141(11) 0.0161(12) -0.0057(9) 0.0020(10) -0.0017(9)
C33 0.0196(14) 0.0311(14) 0.0170(12) -0.0036(10) 0.0020(10) 0.0038(11)
C34 0.0304(17) 0.0563(19) 0.0164(13) -0.0120(12) 0.0049(12) 0.0045(14)
C35 0.0233(16) 0.0561(19) 0.0281(15) -0.0225(14) -0.0002(12) 0.0113(14)
C36 0.0221(15) 0.0272(14) 0.0361(16) -0.0100(12) -0.0075(12) 0.0097(11)
C37 0.0207(14) 0.0163(12) 0.0229(13) -0.0040(9) -0.0028(11) -0.0022(10)
C38 0.0332(17) 0.0506(18) 0.0196(14) 0.0106(12) 0.0082(12) 0.0126(14)
C39 0.038(2) 0.124(4) 0.0382(19) -0.038(2) 0.0002(16) 0.034(2)
C40 0.0242(16) 0.0314(15) 0.0338(16) 0.0150(12) -0.0023(12) 0.0032(12)
C41 0.0126(12) 0.0128(10) 0.0159(11) -0.0011(8) 0.0018(9) 0.0015(9)
C42 0.0131(12) 0.0148(11) 0.0141(11) -0.0005(9) 0.0012(9) 0.0019(9)
C43 0.0200(14) 0.0210(12) 0.0155(12) -0.0007(9) 0.0021(10) -0.0010(10)
C44 0.0225(14) 0.0174(12) 0.0216(13) -0.0048(9) 0.0001(11) -0.0038(10)
C45 0.0216(14) 0.0140(11) 0.0247(13) 0.0028(9) 0.0040(11) -0.0027(10)
C46 0.0168(13) 0.0139(11) 0.0154(11) 0.0017(9) 0.0017(10) 0.0028(9)
C47 0.0164(13) 0.0168(11) 0.0082(10) -0.0039(8) 0.0006(9) -0.0035(9)
C48 0.0167(13) 0.0209(12) 0.0096(11) -0.0064(9) 0.0007(9) -0.0007(9)
C49 0.0146(12) 0.0234(12) 0.0140(11) -0.0039(9) 0.0031(9) 0.0008(10)
C50 0.0182(13) 0.0251(12) 0.0092(11) -0.0036(9) 0.0027(10) -0.0052(10)
C51 0.0156(13) 0.0180(11) 0.0121(11) -0.0007(9) -0.0001(9) -0.0013(9)
C52 0.0131(12) 0.0200(11) 0.0105(11) -0.0037(9) -0.0012(9) -0.0006(9)
C53 0.0214(14) 0.0230(12) 0.0190(12) -0.0019(10) 0.0045(11) 0.0034(10)
C54 0.0195(14) 0.0285(13) 0.0206(13) 0.0039(10) 0.0046(11) -0.0024(11)
C55 0.0166(13) 0.0200(12) 0.0243(13) 0.0041(10) 0.0031(10) -0.0002(10)
C56 0.0212(13) 0.0108(10) 0.0172(12) 0.0009(9) 0.0021(10) -0.0037(9)
C57 0.0198(13) 0.0129(11) 0.0206(12) 0.0012(9) -0.0013(10) -0.0042(9)
C58 0.0226(15) 0.0198(12) 0.0259(14) 0.0048(10) -0.0056(11) -0.0046(10)
C59 0.0322(16) 0.0217(13) 0.0183(13) 0.0042(10) -0.0013(11) -0.0114(11)
C60 0.0309(16) 0.0221(13) 0.0199(13) 0.0027(10) 0.0066(11) -0.0077(11)
C61 0.0223(14) 0.0134(11) 0.0202(12) 0.0026(9) 0.0014(10) -0.0036(10)
C62 0.0213(14) 0.0236(13) 0.0283(14) 0.0063(10) 0.0014(11) 0.0029(11)
C63 0.0447(19) 0.0413(17) 0.0196(14) 0.0078(12) -0.0045(13) -0.0128(14)
C64 0.0243(15) 0.0242(13) 0.0238(13) 0.0055(10) 0.0061(11) -0.0010(11)
C100 0.0278(15) 0.0165(12) 0.0394(16) -0.0046(11) 0.0019(13) 0.0055(11)
C101 0.0258(15) 0.0208(13) 0.0370(16) 0.0014(11) 0.0036(12) 0.0087(11)
C102 0.0363(18) 0.0338(15) 0.0358(16) 0.0148(12) 0.0073(14) 0.0131(13)
C103 0.0376(18) 0.0288(14) 0.0402(17) 0.0155(12) 0.0124(14) 0.0066(13)
C104 0.0340(17) 0.0373(16) 0.0365(16) 0.0140(13) 0.0194(14) 0.0087(13)
C105 0.0372(17) 0.0329(15) 0.0234(14) 0.0044(11) 0.0165(13) 0.0064(12)
C106 0.0206(15) 0.0287(14) 0.0357(15) -0.0034(11) 0.0125(12) 0.0024(11)
C107 0.0171(14) 0.0312(15) 0.0397(16) -0.0032(12) -0.0013(12) 0.0052(11)
C108 0.0165(14) 0.0350(15) 0.0263(14) -0.0041(11) -0.0016(11) -0.0021(11)
C109 0.0176(14) 0.0330(15) 0.0293(14) -0.0035(11) 0.0006(11) -0.0069(11)
C110 0.0256(15) 0.0251(13) 0.0322(15) -0.0130(11) 0.0017(12) -0.0029(11)
C111 0.0236(15) 0.0295(14) 0.0286(14) -0.0135(11) 0.0027(12) -0.0010(11)
C112 0.0150(13) 0.0273(13) 0.0278(14) -0.0093(11) 0.0038(11) 0.0031(10)
C113 0.0166(13) 0.0298(13) 0.0199(12) -0.0029(10) 0.0049(10) 0.0006(10)
C114 0.0169(13) 0.0159(11) 0.0249(13) 0.0030(9) 0.0051(10) 0.0010(9)
C115 0.0194(14) 0.0153(11) 0.0230(13) 0.0017(9) 0.0025(10) -0.0025(10)
C116 0.0279(15) 0.0182(12) 0.0157(12) -0.0034(9) 0.0049(11) 0.0012(10)
C117 0.0265(15) 0.0189(12) 0.0200(13) 0.0015(9) 0.0071(11) 0.0060(10)

loop_
_atom_type_symbol
_atom_type_description
_atom_type_scat_dispersion_real
_atom_type_scat_dispersion_imag
_atom_type_scat_source
C C 0.0033 0.0016 'International Tables Vol C Tables 4.2.6.8 and 6.1.1.4'
H H 0.0000 0.0000 'International Tables Vol C Tables 4.2.6.8 and 6.1.1.4'
O O 0.0106 0.0060 'International Tables Vol C Tables 4.2.6.8 and 6.1.1.4'
Sn Sn -0.6537 1.4246 'International Tables Vol C Tables 4.2.6.8 and 6.1.1.4'
Cl Cl 0.1484 0.1585 'International Tables Vol C Tables 4.2.6.8 and 6.1.1.4'
K K 0.2009 0.2494 'International Tables Vol C Tables 4.2.6.8 and 6.1.1.4'
N N 0.0061 0.0033 'International Tables Vol C Tables 4.2.6.8 and 6.1.1.4'

loop_
_geom_angle_atom_site_label_1
_geom_angle_atom_site_label_2
_geom_angle_atom_site_label_3
_geom_angle
C1 Sn1 C17 109.31(8)
C1 Sn1 Cl1 92.24(6)
C17 Sn1 Cl1 91.40(6)
C1 Sn1 Sn2 109.16(6)
C17 Sn1 Sn2 112.52(5)
Cl1 Sn1 Sn2 138.892(16)
C11 Sn2 C41 87.18(8)
C11 Sn2 Sn1 100.05(6)
C41 Sn2 Sn1 117.75(6)
O1 K1 O6 130.25(6)
O1 K1 O3 117.49(6)
O6 K1 O3 104.78(5)
O1 K1 O4 93.03(5)
O6 K1 O4 131.86(5)
O3 K1 O4 60.58(5)
O1 K1 O5 98.15(5)
O6 K1 O5 59.25(5)
O3 K1 O5 138.93(5)
O4 K1 O5 100.17(5)
O1 K1 O2 59.06(5)
O6 K1 O2 96.56(5)
O3 K1 O2 91.78(5)
O4 K1 O2 127.26(5)
O5 K1 O2 125.56(5)
O1 K1 N101 117.38(5)
O6 K1 N101 61.86(5)
O3 K1 N101 60.99(5)
O4 K1 N101 121.40(5)
O5 K1 N101 121.02(5)
O2 K1 N101 58.48(5)
O1 K1 N100 61.45(5)
O6 K1 N100 118.32(5)
O3 K1 N100 119.89(5)
O4 K1 N100 59.57(5)
O5 K1 N100 59.10(5)
O2 K1 N100 120.30(5)
N101 K1 N100 178.70(6)
O1 K1 C101 22.71(6)
O6 K1 C101 119.95(6)
O3 K1 C101 134.77(6)
O4 K1 C101 91.32(6)
O5 K1 C101 76.17(6)
O2 K1 C101 77.54(6)
N101 K1 C101 135.07(6)
N100 K1 C101 43.64(6)
C102 O1 C101 112.53(19)
C102 O1 K1 120.81(14)
C101 O1 K1 109.93(13)
C103 O2 C104 111.59(19)
C103 O2 K1 107.34(15)
C104 O2 K1 115.79(14)
C108 O3 C107 112.07(19)
C108 O3 K1 115.83(14)
C107 O3 K1 112.23(14)
C109 O4 C110 110.85(18)
C109 O4 K1 111.30(13)
C110 O4 K1 116.15(14)
C113 O5 C114 112.75(17)
C113 O5 K1 112.84(13)
C114 O5 K1 113.22(13)
C116 O6 C115 111.62(17)
C116 O6 K1 117.42(13)
C115 O6 K1 119.04(12)
C14 O13 C12 111.91(17)
C111 N100 C100 111.36(19)
C111 N100 C112 110.2(2)
C100 N100 C112 109.4(2)
C111 N100 K1 109.41(14)
C100 N100 K1 106.08(14)
C112 N100 K1 110.26(13)
C117 N101 C105 110.61(19)
C117 N101 C106 109.94(19)
C105 N101 C106 110.0(2)
C117 N101 K1 105.33(13)
C105 N101 K1 112.24(14)
C106 N101 K1 108.56(13)
C14 C1 C2 116.2(2)
C14 C1 Sn1 114.87(15)
C2 C1 Sn1 127.31(17)
C3 C2 C1 120.4(2)
C2 C3 C4 121.0(2)
C5 C4 C3 120.7(2)
C14 C5 C4 115.8(2)
C14 C5 C6 118.6(2)
C4 C5 C6 125.6(2)
C7 C6 C16 111.5(2)
C7 C6 C5 106.41(19)
C16 C6 C5 111.5(2)
C7 C6 C15 108.64(19)
C16 C6 C15 108.9(2)
C5 C6 C15 109.7(2)
C12 C7 C8 116.6(2)
C12 C7 C6 118.1(2)
C8 C7 C6 125.2(2)
C9 C8 C7 120.3(2)
C8 C9 C10 120.4(2)
C9 C10 C11 121.5(2)
C12 C11 C10 114.9(2)
C12 C11 Sn2 118.69(17)
C10 C11 Sn2 126.36(17)
C11 C12 C7 125.7(2)
C11 C12 O13 115.6(2)
C7 C12 O13 118.6(2)
C1 C14 C5 126.0(2)
C1 C14 O13 115.66(19)
C5 C14 O13 118.3(2)
C22 C17 C18 117.2(2)
C22 C17 Sn1 123.62(16)
C18 C17 Sn1 119.16(15)
C19 C18 C17 120.6(2)
C19 C18 C23 116.5(2)
C17 C18 C23 122.8(2)
C20 C19 C18 121.6(2)
C21 C20 C19 118.4(2)
C20 C21 C22 121.6(2)
C21 C22 C17 120.6(2)
C21 C22 C32 115.52(19)
C17 C22 C32 123.9(2)
C24 C23 C28 119.7(2)
C24 C23 C18 119.13(19)
C28 C23 C18 121.0(2)
C25 C24 C23 119.2(2)
C25 C24 C29 120.2(2)
C23 C24 C29 120.5(2)
C26 C25 C24 121.7(2)
C27 C26 C25 118.3(2)
C27 C26 C30 120.9(2)
C25 C26 C30 120.8(2)
C26 C27 C28 121.7(2)
C27 C28 C23 119.2(2)
C27 C28 C31 119.2(2)
C23 C28 C31 121.6(2)
C37 C32 C33 119.4(2)
C37 C32 C22 120.7(2)
C33 C32 C22 119.7(2)
C34 C33 C32 119.3(2)
C34 C33 C38 120.6(2)
C32 C33 C38 120.1(2)
C35 C34 C33 122.0(3)
C36 C35 C34 117.9(2)
C36 C35 C39 122.1(3)
C34 C35 C39 120.0(3)
C35 C36 C37 122.3(2)
C36 C37 C32 119.1(2)
C36 C37 C40 120.4(2)
C32 C37 C40 120.5(2)
C46 C41 C42 117.6(2)
C46 C41 Sn2 125.93(16)
C42 C41 Sn2 114.66(15)
C43 C42 C41 120.8(2)
C43 C42 C47 116.45(19)
C41 C42 C47 122.53(19)
C44 C43 C42 120.7(2)
C43 C44 C45 119.0(2)
C44 C45 C46 121.3(2)
C45 C46 C41 120.3(2)
C45 C46 C56 117.2(2)
C41 C46 C56 122.4(2)
C52 C47 C48 119.3(2)
C52 C47 C42 122.1(2)
C48 C47 C42 118.3(2)
C49 C48 C47 119.4(2)
C49 C48 C53 120.8(2)
C47 C48 C53 119.8(2)
C50 C49 C48 122.0(2)
C51 C50 C49 117.8(2)
C51 C50 C54 120.4(2)
C49 C50 C54 121.8(2)
C50 C51 C52 122.2(2)
C51 C52 C47 119.3(2)
C51 C52 C55 119.1(2)
C47 C52 C55 121.6(2)
C61 C56 C57 119.2(2)
C61 C56 C46 122.1(2)
C57 C56 C46 118.5(2)
C58 C57 C56 119.2(2)
C58 C57 C62 118.4(2)
C56 C57 C62 122.4(2)
C57 C58 C59 122.0(2)
C60 C59 C58 118.1(2)
C60 C59 C63 121.3(2)
C58 C59 C63 120.6(2)
C59 C60 C61 121.9(2)
C60 C61 C56 119.5(2)
C60 C61 C64 117.8(2)
C56 C61 C64 122.7(2)
N100 C100 C101 111.5(2)
O1 C101 C100 108.3(2)
O1 C101 K1 47.36(10)
C100 C101 K1 88.15(14)
O1 C102 C103 108.0(2)
O2 C103 C102 107.6(2)
O2 C104 C105 108.1(2)
N101 C105 C104 112.8(2)
N101 C106 C107 113.3(2)
O3 C107 C106 109.5(2)
O3 C108 C109 108.8(2)
O4 C109 C108 108.4(2)
O4 C110 C111 108.7(2)
N100 C111 C110 113.4(2)
N100 C112 C113 113.0(2)
O5 C113 C112 107.92(19)
O5 C114 C115 108.39(18)
O6 C115 C114 108.12(19)
O6 C116 C117 108.75(19)
N101 C117 C116 114.64(19)

loop_
_geom_bond_atom_site_label_1
_geom_bond_atom_site_label_2
_geom_bond_distance
Sn1 C1 2.203(2)
Sn1 C17 2.247(2)
Sn1 Cl1 2.4802(6)
Sn1 Sn2 3.1191(4)
Sn2 C11 2.255(2)
Sn2 C41 2.259(2)
K1 O1 2.7286(18)
K1 O6 2.7442(16)
K1 O3 2.7766(18)
K1 O4 2.8510(17)
K1 O5 2.8942(17)
K1 O2 2.9511(18)
K1 N101 3.028(2)
K1 N100 3.069(2)
K1 C101 3.487(3)
O1 C102 1.423(3)
O1 C101 1.432(3)
O2 C103 1.420(3)
O2 C104 1.430(3)
O3 C108 1.426(3)
O3 C107 1.427(3)
O4 C109 1.427(3)
O4 C110 1.429(3)
O5 C113 1.417(3)
O5 C114 1.431(3)
O6 C116 1.427(3)
O6 C115 1.431(3)
O13 C14 1.403(2)
O13 C12 1.403(3)
N100 C111 1.471(3)
N100 C100 1.474(3)
N100 C112 1.476(3)
N101 C117 1.468(3)
N101 C105 1.472(3)
N101 C106 1.477(3)
C1 C14 1.382(3)
C1 C2 1.398(3)
C2 C3 1.387(3)
C3 C4 1.394(4)
C4 C5 1.393(3)
C5 C14 1.390(3)
C5 C6 1.540(3)
C6 C7 1.533(3)
C6 C16 1.537(3)
C6 C15 1.544(4)
C7 C12 1.393(3)
C7 C8 1.395(3)
C8 C9 1.385(3)
C9 C10 1.394(3)
C10 C11 1.406(3)
C11 C12 1.382(3)
C17 C22 1.411(3)
C17 C18 1.419(3)
C18 C19 1.395(3)
C18 C23 1.503(3)
C19 C20 1.388(3)
C20 C21 1.379(3)
C21 C22 1.404(3)
C22 C32 1.501(3)
C23 C24 1.403(3)
C23 C28 1.405(3)
C24 C25 1.394(3)
C24 C29 1.513(3)
C25 C26 1.391(4)
C26 C27 1.390(4)
C26 C30 1.513(3)
C27 C28 1.393(3)
C28 C31 1.505(3)
C32 C37 1.400(3)
C32 C33 1.406(3)
C33 C34 1.390(3)
C33 C38 1.507(3)
C34 C35 1.386(4)
C35 C36 1.380(4)
C35 C39 1.518(4)
C36 C37 1.396(3)
C37 C40 1.503(3)
C41 C46 1.412(3)
C41 C42 1.413(3)
C42 C43 1.401(3)
C42 C47 1.506(3)
C43 C44 1.384(3)
C44 C45 1.388(3)
C45 C46 1.396(3)
C46 C56 1.496(3)
C47 C52 1.404(3)
C47 C48 1.409(3)
C48 C49 1.394(3)
C48 C53 1.510(3)
C49 C50 1.393(3)
C50 C51 1.388(3)
C50 C54 1.513(3)
C51 C52 1.397(3)
C52 C55 1.508(3)
C56 C61 1.401(3)
C56 C57 1.418(3)
C57 C58 1.388(3)
C57 C62 1.514(3)
C58 C59 1.393(4)
C59 C60 1.381(4)
C59 C63 1.512(3)
C60 C61 1.397(3)
C61 C64 1.509(3)
C100 C101 1.510(4)
C102 C103 1.494(4)
C104 C105 1.502(4)
C106 C107 1.494(4)
C108 C109 1.496(4)
C110 C111 1.508(4)
C112 C113 1.510(3)
C114 C115 1.496(3)
C116 C117 1.507(3)
